data_8102916
loop_
_publ_author_name
'Conrad, M.'
'Herrmann, B.'
'Harbrecht, B.'

_publ_section_title
;
Refinement of the crystal structure of monovanadium monocobalt monosilicide, 
VCoSi
;
_journal_issue 3
_journal_name_full 'Zeitschrift f\"ur Kristallographie - New Crystal Structures'
_journal_page_first 319
_journal_page_last 320
_journal_volume 220
_journal_year 2005
_chemical_formula_sum 'Co Si V'
_chemical_formula_weight 137.96
_space_group_crystal_system orthorhombic
_space_group_IT_number 62
_space_group_name_H-M_alt 'P n m a'
_symmetry_space_group_name_Hall '-P 2ac 2n'
_symmetry_space_group_name_H-M 'P n m a'
_audit_creation_method SHELXL-97
_cell_angle_alpha 90.00
_cell_angle_beta 90.00
_cell_angle_gamma 90.00
_cell_formula_units_Z 4
_cell_length_a 5.9536(14)
_cell_length_b 3.5964(10)
_cell_length_c 6.856(2)
_cell_measurement_reflns_used 989
_cell_measurement_temperature 293
_cell_measurement_theta_max 27.9
_cell_measurement_theta_min 4.5
_cell_volume 146.80(7)
_computing_cell_refinement 'IPDS CELL (Stoe 1999)'
_computing_data_collection 'IPDS EXPOSE (Stoe 1999)'
_computing_data_reduction 'IPDS INTEGRATE (Stoe 1999),  XRED (Stoe 2002)'
_computing_molecular_graphics 'DIAMOND (Brandenburg, 2001)'
_computing_publication_material 'SHELXL-97 (Sheldrick, 1997)'
_computing_structure_refinement 'SHELXL-97 (Sheldrick, 1997)'
_diffrn_ambient_temperature 293(2)
_diffrn_detector_area_resol_mean 6.67
_diffrn_measured_fraction_theta_full 0.995
_diffrn_measured_fraction_theta_max 0.995
_diffrn_measurement_device_type 'IPDS (Stoe)'
_diffrn_measurement_method 'd = 60 mm,  \f = 0-180\%, \D\f 2.0\%,  t = 8 min'
_diffrn_radiation_monochromator graphite
_diffrn_radiation_source 'fine-focus sealed tube'
_diffrn_radiation_type MoK\a
_diffrn_radiation_wavelength 0.71073
_diffrn_reflns_av_R_equivalents 0.0664
_diffrn_reflns_av_sigmaI/netI 0.0429
_diffrn_reflns_limit_h_max 7
_diffrn_reflns_limit_h_min -7
_diffrn_reflns_limit_k_max 4
_diffrn_reflns_limit_k_min -4
_diffrn_reflns_limit_l_max 8
_diffrn_reflns_limit_l_min -9
_diffrn_reflns_number 1132
_diffrn_reflns_theta_full 28.02
_diffrn_reflns_theta_max 28.02
_diffrn_reflns_theta_min 4.53
_exptl_absorpt_coefficient_mu 17.766
_exptl_absorpt_correction_T_max 0.3583
_exptl_absorpt_correction_T_min 0.2315
_exptl_absorpt_correction_type numerical
_exptl_crystal_colour 'metallic lustre'
_exptl_crystal_density_diffrn 6.242
_exptl_crystal_F_000 256
_exptl_crystal_size_max 0.10
_exptl_crystal_size_mid 0.08
_exptl_crystal_size_min 0.06
_refine_diff_density_max 1.081
_refine_diff_density_min -1.064
_refine_diff_density_rms 0.279
_refine_ls_extinction_coef 0.016(4)
_refine_ls_extinction_expression Fc^*^=kFc[1+0.001xFc^2^\l^3^/sin(2\q)]^-1/4^
_refine_ls_extinction_method SHELXL
_refine_ls_goodness_of_fit_ref 1.147
_refine_ls_matrix_type full
_refine_ls_number_parameters 20
_refine_ls_number_reflns 203
_refine_ls_number_restraints 0
_refine_ls_restrained_S_all 1.147
_refine_ls_R_factor_all 0.0370
_refine_ls_R_factor_gt 0.0252
_refine_ls_shift/su_max 0.000
_refine_ls_shift/su_mean 0.000
_refine_ls_structure_factor_coef Fsqd
_refine_ls_weighting_details 'calc w=1/[\s^2^(Fo^2^)+(0.0200P)^2^+0.0000P] where P=(Fo^2^+2Fc^2^)/3'
_refine_ls_weighting_scheme calc
_refine_ls_wR_factor_gt 0.0494
_refine_ls_wR_factor_ref 0.0517
_reflns_number_gt 166
_reflns_number_total 203
_reflns_threshold_expression >2sigma(I)
_cod_data_source_file 409847.cff
_cod_data_source_block VCoSi
_cod_database_code 8102916

loop_
_space_group_symop_id
_space_group_symop_operation_xyz
1 'x, y, z'
2 '-x+1/2, -y, z+1/2'
3 '-x, y+1/2, -z'
4 'x+1/2, -y+1/2, -z+1/2'
5 '-x, -y, -z'
6 'x-1/2, y, -z-1/2'
7 'x, -y-1/2, z'
8 '-x-1/2, y-1/2, z-1/2'

loop_
_atom_site_label
_atom_site_type_symbol
_atom_site_fract_x
_atom_site_fract_y
_atom_site_fract_z
_atom_site_U_iso_or_equiv
_atom_site_adp_type
_atom_site_occupancy
_atom_site_symmetry_multiplicity
_atom_site_Wyckoff_symbol
_atom_site_calc_flag
_atom_site_refinement_flags
_atom_site_disorder_assembly
_atom_site_disorder_group
V V 0.02500(18) 0.2500 0.82161(13) 0.0050(3) Uani 1 4 c d S . .
Co Co 0.14461(14) 0.2500 0.43990(12) 0.0051(3) Uani 1 4 c d S . .
Si Si 0.2666(3) 0.2500 0.1243(2) 0.0054(4) Uani 1 4 c d S . .

loop_
_atom_site_aniso_label
_atom_site_aniso_U_11
_atom_site_aniso_U_22
_atom_site_aniso_U_33
_atom_site_aniso_U_23
_atom_site_aniso_U_13
_atom_site_aniso_U_12
V 0.0039(5) 0.0073(6) 0.0037(5) 0.000 0.0002(4) 0.000
Co 0.0049(5) 0.0071(5) 0.0034(4) 0.000 0.0006(3) 0.000
Si 0.0056(8) 0.0062(9) 0.0043(8) 0.000 0.0011(6) 0.000

loop_
_atom_type_symbol
_atom_type_description
_atom_type_scat_dispersion_real
_atom_type_scat_dispersion_imag
_atom_type_scat_source
Co Co 0.3494 0.9721 'International Tables Vol C Tables 4.2.6.8 and 6.1.1.4'
V V 0.3005 0.5294 'International Tables Vol C Tables 4.2.6.8 and 6.1.1.4'
Si Si 0.0817 0.0704 'International Tables Vol C Tables 4.2.6.8 and 6.1.1.4'

loop_
_geom_angle_atom_site_label_1
_geom_angle_atom_site_label_2
_geom_angle_atom_site_label_3
_geom_angle
_geom_angle_site_symmetry_1
_geom_angle_site_symmetry_3
_geom_angle_publ_flag
Si V Si 105.71(5) 1_556 5_556 ?
Si V Si 105.71(5) 1_556 5_566 ?
Si V Si 90.74(7) 5_556 5_566 ?
Si V Si 99.07(3) 1_556 2 ?
Si V Si 84.90(4) 5_556 2 ?
Si V Si 155.10(6) 5_566 2 ?
Si V Si 99.07(3) 1_556 2_565 ?
Si V Si 155.10(6) 5_556 2_565 ?
Si V Si 84.90(3) 5_566 2_565 ?
Si V Si 88.82(7) 2 2_565 ?
Si V Co 130.05(6) 1_556 . ?
Si V Co 108.79(5) 5_556 . ?
Si V Co 108.79(5) 5_566 . ?
Si V Co 50.60(4) 2 . ?
Si V Co 50.60(4) 2_565 . ?
Si V Co 138.57(2) 1_556 5_556 ?
Si V Co 51.26(5) 5_556 5_556 ?
Si V Co 108.10(6) 5_566 5_556 ?
Si V Co 51.14(5) 2 5_556 ?
Si V Co 107.07(5) 2_565 5_556 ?
Co V Co 57.59(3) . 5_556 ?
Si V Co 138.57(2) 1_556 5_566 ?
Si V Co 108.10(6) 5_556 5_566 ?
Si V Co 51.26(4) 5_566 5_566 ?
Si V Co 107.07(5) 2 5_566 ?
Si V Co 51.14(5) 2_565 5_566 ?
Co V Co 57.59(3) . 5_566 ?
Co V Co 82.30(4) 5_556 5_566 ?
Si V Co 50.10(3) 1_556 2_565 ?
Si V Co 154.39(5) 5_556 2_565 ?
Si V Co 89.03(4) 5_566 2_565 ?
Si V Co 105.31(6) 2 2_565 ?
Si V Co 50.26(4) 2_565 2_565 ?
Co V Co 95.48(3) . 2_565 ?
Co V Co 151.24(5) 5_556 2_565 ?
Co V Co 91.56(3) 5_566 2_565 ?
Si V Co 50.10(3) 1_556 2 ?
Si V Co 89.03(4) 5_556 2 ?
Si V Co 154.39(5) 5_566 2 ?
Si V Co 50.26(4) 2 2 ?
Si V Co 105.31(6) 2_565 2 ?
Co V Co 95.48(3) . 2 ?
Co V Co 91.56(3) 5_556 2 ?
Co V Co 151.24(5) 5_566 2 ?
Co V Co 80.41(4) 2_565 2 ?
Si V Co 88.90(6) 1_556 6_557 ?
Si V Co 49.99(4) 5_556 6_557 ?
Si V Co 49.99(4) 5_566 6_557 ?
Si V Co 134.40(4) 2 6_557 ?
Si V Co 134.40(4) 2_565 6_557 ?
Co V Co 141.05(5) . 6_557 ?
Co V Co 94.84(3) 5_556 6_557 ?
Co V Co 94.84(3) 5_566 6_557 ?
Co V Co 113.71(3) 2_565 6_557 ?
Co V Co 113.71(3) 2 6_557 ?
Si V V 52.88(4) 1_556 5_567 ?
Si V V 103.58(6) 5_556 5_567 ?
Si V V 52.82(4) 5_566 5_567 ?
Si V V 151.86(7) 2 5_567 ?
Si V V 93.25(4) 2_565 5_567 ?
Co V V 143.07(3) . 5_567 ?
Co V V 151.39(6) 5_556 5_567 ?
Co V V 95.86(3) 5_566 5_567 ?
Co V V 56.97(3) 2_565 5_567 ?
Co V V 102.47(5) 2 5_567 ?
Co V V 56.74(3) 6_557 5_567 ?
Si V V 52.88(4) 1_556 5_557 ?
Si V V 52.82(4) 5_556 5_557 ?
Si V V 103.58(6) 5_566 5_557 ?
Si V V 93.25(4) 2 5_557 ?
Si V V 151.86(7) 2_565 5_557 ?
Co V V 143.07(3) . 5_557 ?
Co V V 95.86(3) 5_556 5_557 ?
Co V V 151.39(6) 5_566 5_557 ?
Co V V 102.47(5) 2_565 5_557 ?
Co V V 56.97(3) 2 5_557 ?
Co V V 56.74(3) 6_557 5_557 ?
V V V 72.24(5) 5_567 5_557 ?
Si V V 142.98(6) 1_556 6_557 ?
Si V V 52.67(4) 5_556 6_557 ?
Si V V 52.67(4) 5_566 6_557 ?
Si V V 107.07(5) 2 6_557 ?
Si V V 107.07(5) 2_565 6_557 ?
Co V V 86.97(5) . 6_557 ?
Co V V 56.19(3) 5_556 6_557 ?
Co V V 56.19(3) 5_566 6_557 ?
Co V V 139.62(2) 2_565 6_557 ?
Co V V 139.62(2) 2 6_557 ?
Co V V 54.08(3) 6_557 6_557 ?
V V V 99.12(4) 5_567 6_557 ?
V V V 99.12(4) 5_557 6_557 ?
Si V V 73.53(5) 1_556 6_657 ?
Si V V 134.30(4) 5_556 6_657 ?
Si V V 134.30(4) 5_566 6_657 ?
Si V V 51.43(4) 2 6_657 ?
Si V V 51.43(4) 2_565 6_657 ?
Co V V 56.52(4) . 6_657 ?
Co V V 98.36(4) 5_556 6_657 ?
Co V V 98.36(4) 5_566 6_657 ?
Co V V 54.59(3) 2_565 6_657 ?
Co V V 54.59(3) 2 6_657 ?
Co V V 162.43(5) 6_557 6_657 ?
V V V 110.11(5) 5_567 6_657 ?
V V V 110.11(5) 5_557 6_657 ?
V V V 143.49(6) 6_557 6_657 ?
Si V Si 171.99(7) 1_556 6_556 ?
Si V Si 79.76(4) 5_556 6_556 ?
Si V Si 79.76(4) 5_566 6_556 ?
Si V Si 75.33(5) 2 6_556 ?
Si V Si 75.33(5) 2_565 6_556 ?
Co V Si 41.94(4) . 6_556 ?
Co V Si 41.22(2) 5_556 6_556 ?
Co V Si 41.22(2) 5_566 6_556 ?
Co V Si 125.27(3) 2_565 6_556 ?
Co V Si 125.27(3) 2 6_556 ?
Co V Si 99.11(5) 6_557 6_556 ?
V V Si 132.25(4) 5_567 6_556 ?
V V Si 132.25(4) 5_557 6_556 ?
V V Si 45.03(4) 6_557 6_556 ?
V V Si 98.46(5) 6_657 6_556 ?
Si Co Si 105.39(8) 2_565 2 ?
Si Co Si 117.11(4) 2_565 . ?
Si Co Si 117.11(4) 2 . ?
Si Co Si 109.68(5) 2_565 6_556 ?
Si Co Si 109.68(5) 2 6_556 ?
Si Co Si 97.49(5) . 6_556 ?
Si Co Co 121.55(7) 2_565 5_556 ?
Si Co Co 55.42(5) 2 5_556 ?
Si Co Co 120.45(5) . 5_556 ?
Si Co Co 54.26(4) 6_556 5_556 ?
Si Co Co 55.42(5) 2_565 5_566 ?
Si Co Co 121.55(7) 2 5_566 ?
Si Co Co 120.45(5) . 5_566 ?
Si Co Co 54.26(4) 6_556 5_566 ?
Co Co Co 86.58(5) 5_556 5_566 ?
Si Co V 61.44(5) 2_565 . ?
Si Co V 61.44(5) 2 . ?
Si Co V 176.67(7) . . ?
Si Co V 85.84(6) 6_556 . ?
Co Co V 61.60(4) 5_556 . ?
Co Co V 61.60(4) 5_566 . ?
Si Co V 167.60(5) 2_565 5_556 ?
Si Co V 85.98(4) 2 5_556 ?
Si Co V 59.71(4) . 5_556 ?
Si Co V 60.76(4) 6_556 5_556 ?
Co Co V 60.81(3) 5_556 5_556 ?
Co Co V 114.50(5) 5_566 5_556 ?
V Co V 122.42(3) . 5_556 ?
Si Co V 85.98(4) 2_565 5_566 ?
Si Co V 167.60(5) 2 5_566 ?
Si Co V 59.71(4) . 5_566 ?
Si Co V 60.76(4) 6_556 5_566 ?
Co Co V 114.50(5) 5_556 5_566 ?
Co Co V 60.81(3) 5_566 5_566 ?
V Co V 122.42(3) . 5_566 ?
V Co V 82.30(4) 5_556 5_566 ?
Si Co V 58.95(5) 2_565 2_564 ?
Si Co V 120.74(6) 2 2_564 ?
Si Co V 59.96(4) . 2_564 ?
Si Co V 129.58(4) 6_556 2_564 ?
Co Co V 176.11(5) 5_556 2_564 ?
Co Co V 96.46(3) 5_566 2_564 ?
V Co V 117.79(3) . 2_564 ?
V Co V 119.65(4) 5_556 2_564 ?
V Co V 69.22(2) 5_566 2_564 ?
Si Co V 120.74(6) 2_565 2_554 ?
Si Co V 58.95(5) 2 2_554 ?
Si Co V 59.96(4) . 2_554 ?
Si Co V 129.58(4) 6_556 2_554 ?
Co Co V 96.46(3) 5_556 2_554 ?
Co Co V 176.11(5) 5_566 2_554 ?
V Co V 117.79(3) . 2_554 ?
V Co V 69.22(2) 5_556 2_554 ?
V Co V 119.65(4) 5_566 2_554 ?
V Co V 80.41(4) 2_564 2_554 ?
Si Co V 58.88(4) 2_565 6_657 ?
Si Co V 58.88(4) 2 6_657 ?
Si Co V 107.28(6) . 6_657 ?
Si Co V 155.23(6) 6_556 6_657 ?
Co Co V 110.39(4) 5_556 6_657 ?
Co Co V 110.39(4) 5_566 6_657 ?
V Co V 69.39(3) . 6_657 ?
V Co V 133.13(2) 5_556 6_657 ?
V Co V 133.13(2) 5_566 6_657 ?
V Co V 66.29(3) 2_564 6_657 ?
V Co V 66.29(3) 2_554 6_657 ?
Co Si Co 105.39(8) 2_554 2_564 ?
Co Si Co 127.19(4) 2_554 . ?
Co Si Co 127.19(4) 2_564 . ?
Co Si Co 70.32(5) 2_554 6_656 ?
Co Si Co 70.32(5) 2_564 6_656 ?
Co Si Co 119.62(8) . 6_656 ?
Co Si V 70.95(5) 2_554 1_554 ?
Co Si V 70.95(5) 2_564 1_554 ?
Co Si V 126.72(8) . 1_554 ?
Co Si V 113.67(8) 6_656 1_554 ?
Co Si V 71.14(3) 2_554 5_556 ?
Co Si V 143.98(9) 2_564 5_556 ?
Co Si V 69.04(5) . 5_556 ?
Co Si V 134.62(4) 6_656 5_556 ?
V Si V 74.29(5) 1_554 5_556 ?
Co Si V 143.98(9) 2_554 5_566 ?
Co Si V 71.14(3) 2_564 5_566 ?
Co Si V 69.04(5) . 5_566 ?
Co Si V 134.62(4) 6_656 5_566 ?
V Si V 74.29(5) 1_554 5_566 ?
V Si V 90.74(7) 5_556 5_566 ?
Co Si V 137.57(9) 2_554 2_564 ?
Co Si V 67.97(4) 2_564 2_564 ?
Co Si V 69.79(5) . 2_564 ?
Co Si V 68.11(5) 6_656 2_564 ?
V Si V 135.05(4) 1_554 2_564 ?
V Si V 138.80(7) 5_556 2_564 ?
V Si V 75.90(3) 5_566 2_564 ?
Co Si V 67.97(4) 2_554 2_554 ?
Co Si V 137.57(9) 2_564 2_554 ?
Co Si V 69.79(5) . 2_554 ?
Co Si V 68.11(5) 6_656 2_554 ?
V Si V 135.05(4) 1_554 2_554 ?
V Si V 75.90(3) 5_556 2_554 ?
V Si V 138.80(7) 5_566 2_554 ?
V Si V 88.82(7) 2_564 2_554 ?
Co Si V 52.80(4) 2_554 6_656 ?
Co Si V 52.80(4) 2_564 6_656 ?
Co Si V 171.84(7) . 6_656 ?
Co Si V 52.22(4) 6_656 6_656 ?
V Si V 61.44(4) 1_554 6_656 ?
V Si V 116.10(5) 5_556 6_656 ?
V Si V 116.10(5) 5_566 6_656 ?
V Si V 104.67(5) 2_564 6_656 ?
V Si V 104.67(5) 2_554 6_656 ?
Co Si Si 94.47(5) 2_554 6_656 ?
Co Si Si 94.47(5) 2_564 6_656 ?
Co Si Si 78.48(8) . 6_656 ?
Co Si Si 41.14(3) 6_656 6_656 ?
V Si Si 154.80(8) 1_554 6_656 ?
V Si Si 121.40(6) 5_556 6_656 ?
V Si Si 121.40(6) 5_566 6_656 ?
V Si Si 47.02(4) 2_564 6_656 ?
V Si Si 47.02(4) 2_554 6_656 ?
V Si Si 93.36(5) 6_656 6_656 ?
Co Si Si 118.85(4) 2_554 6_556 ?
Co Si Si 118.85(4) 2_564 6_556 ?
Co Si Si 41.37(6) . 6_556 ?
Co Si Si 160.99(9) 6_656 6_556 ?
V Si Si 85.35(5) 1_554 6_556 ?
V Si Si 48.08(3) 5_556 6_556 ?
V Si Si 48.08(3) 5_566 6_556 ?
V Si Si 98.86(7) 2_564 6_556 ?
V Si Si 98.86(7) 2_554 6_556 ?
V Si Si 146.79(6) 6_656 6_556 ?
Si Si Si 119.85(10) 6_656 6_556 ?

loop_
_geom_bond_atom_site_label_1
_geom_bond_atom_site_label_2
_geom_bond_distance
_geom_bond_site_symmetry_2
_geom_bond_publ_flag
V Si 2.525(2) 1_556 ?
V Si 2.5268(16) 5_556 ?
V Si 2.5268(16) 5_566 ?
V Si 2.5697(16) 2 ?
V Si 2.5697(16) 2_565 ?
V Co 2.7121(15) . ?
V Co 2.7327(11) 5_556 ?
V Co 2.7327(11) 5_566 ?
V Co 2.7857(11) 2_565 ?
V Co 2.7857(11) 2 ?
V Co 2.7932(14) 6_557 ?
V V 3.0504(16) 5_567 ?
V V 3.0504(16) 5_557 ?
V V 3.1346(9) 6_557 ?
V V 3.1346(9) 6_657 ?
V Si 3.422(2) 6_556 ?
Co Si 2.2607(12) 2_565 ?
Co Si 2.2607(12) 2 ?
Co Si 2.283(2) . ?
Co Si 2.293(2) 6_556 ?
Co Co 2.6225(13) 5_556 ?
Co Co 2.6225(13) 5_566 ?
Co V 2.7327(11) 5_556 ?
Co V 2.7327(11) 5_566 ?
Co V 2.7857(11) 2_564 ?
Co V 2.7857(11) 2_554 ?
Co V 2.7932(14) 6_657 ?
Si Co 2.2607(12) 2_554 ?
Si Co 2.2607(12) 2_564 ?
Si Co 2.293(2) 6_656 ?
Si V 2.525(2) 1_554 ?
Si V 2.5268(16) 5_556 ?
Si V 2.5268(16) 5_566 ?
Si V 2.5697(16) 2_564 ?
Si V 2.5697(16) 2_554 ?
Si V 3.422(2) 6_656 ?
Si Si 3.4399(18) 6_656 ?
Si Si 3.4399(18) 6_556 ?
